data_4026865
loop_
_publ_author_name
'Christian Kleeberg'
'Andrew G. Crawford'
'Andrei S. Batsanov'
'Paul Hodgkinson'
'David C. Apperley'
'Man Sing Cheung'
'Zhenyang Lin'
'Todd B. Marder'

_publ_contact_author_address
;
 Durham University
 Department of Chemistry
 South Road, Durham, DH1 3LE
 UK
;
_publ_contact_author_email todd.marder@durham.ac.uk
_publ_contact_author_fax '+44 (0) 191 38 44737'
_publ_contact_author_name 'Todd B. Marder'
_publ_contact_author_phone '+44 (0) 191 33 42037'
_publ_section_title
;
 Spectroscopic and Structural Characterization of the CyNHC Adduct of
 B2pin2 in Solution and in the Solid State
;
_journal_name_full 'Journal of Organic Chemistry'
_journal_page_first 785
_journal_page_last 789
_journal_paper_doi 10.1021/jo202127c
_journal_volume 77
_journal_year 2012
_chemical_formula_moiety 'C27 H48 B2 N2 O4,C7 H8'
_chemical_formula_sum 'C34 H56 B2 N2 O4'
_chemical_formula_weight 578.43
_chemical_melting_point 366(3)
_chemical_name_systematic
;
 ?
;
_space_group_IT_number 14
_symmetry_cell_setting monoclinic
_symmetry_space_group_name_Hall '-P 2ybc'
_symmetry_space_group_name_H-M 'P 1 21/c 1'
_atom_sites_solution_hydrogens geom
_atom_sites_solution_primary direct
_atom_sites_solution_secondary difmap
_audit_creation_method SHELXL-97
_cell_angle_alpha 90.00
_cell_angle_beta 91.028(1)
_cell_angle_gamma 90.00
_cell_formula_units_Z 4
_cell_length_a 10.3682(3)
_cell_length_b 16.4505(5)
_cell_length_c 19.7145(7)
_cell_measurement_reflns_used 7707
_cell_measurement_temperature 120(2)
_cell_measurement_theta_max 29.74
_cell_measurement_theta_min 2.32
_cell_volume 3362.00(18)
_computing_cell_refinement 'SAINT version 6.45A (Bruker, 2003)'
_computing_data_collection 'SMART version 5.625 (Bruker, 2001)'
_computing_data_reduction 'SAINT version 6.45A (Bruker, 2003)'
_computing_molecular_graphics 'ORTEP3 (Farrugia, 1997)'
_computing_publication_material 'SHELXTL version 6.14 (Bruker, 2003)'
_computing_structure_refinement 'SHELXTL version 6.14 (Bruker, 2003)'
_computing_structure_solution 'SHELXTL version 6.14 (Bruker, 2003)'
_diffrn_ambient_temperature 120(2)
_diffrn_detector_area_resol_mean 5.6
_diffrn_measured_fraction_theta_full 1.000
_diffrn_measured_fraction_theta_max 1.000
_diffrn_measurement_device_type 'Bruker SMART 6000 CCD area detector'
_diffrn_measurement_method '\w scans'
_diffrn_radiation_monochromator graphite
_diffrn_radiation_source 'fine-focus sealed tube'
_diffrn_radiation_type MoK\a
_diffrn_radiation_wavelength 0.71073
_diffrn_reflns_av_R_equivalents 0.1043
_diffrn_reflns_av_sigmaI/netI 0.0620
_diffrn_reflns_limit_h_max 12
_diffrn_reflns_limit_h_min -12
_diffrn_reflns_limit_k_max 20
_diffrn_reflns_limit_k_min -20
_diffrn_reflns_limit_l_max 24
_diffrn_reflns_limit_l_min -24
_diffrn_reflns_number 32658
_diffrn_reflns_theta_full 26.00
_diffrn_reflns_theta_max 26.00
_diffrn_reflns_theta_min 1.61
_exptl_absorpt_coefficient_mu 0.072
_exptl_absorpt_correction_type none
_exptl_crystal_colour colourless
_exptl_crystal_density_diffrn 1.143
_exptl_crystal_description block
_exptl_crystal_F_000 1264
_exptl_crystal_recrystallization_method 'From a solution in PhMe at -20 deg C'
_exptl_crystal_size_max 0.46
_exptl_crystal_size_mid 0.34
_exptl_crystal_size_min 0.22
_refine_diff_density_max 0.253
_refine_diff_density_min -0.233
_refine_diff_density_rms 0.054
_refine_ls_extinction_method none
_refine_ls_goodness_of_fit_ref 1.017
_refine_ls_hydrogen_treatment constr
_refine_ls_matrix_type full
_refine_ls_number_parameters 388
_refine_ls_number_reflns 6610
_refine_ls_number_restraints 0
_refine_ls_restrained_S_all 1.017
_refine_ls_R_factor_all 0.0701
_refine_ls_R_factor_gt 0.0411
_refine_ls_shift/su_max 0.000
_refine_ls_shift/su_mean 0.000
_refine_ls_structure_factor_coef Fsqd
_refine_ls_weighting_details 'calc w=1/[\s^2^(Fo^2^)+(0.0422P)^2^+0.4148P] where P=(Fo^2^+2Fc^2^)/3'
_refine_ls_weighting_scheme calc
_refine_ls_wR_factor_gt 0.0932
_refine_ls_wR_factor_ref 0.1052
_reflns_number_gt 4582
_reflns_number_total 6610
_reflns_threshold_expression I>2\s(I)
_cod_data_source_file jo202127c_si_003.cif
_cod_data_source_block 3
_cod_original_sg_symbol_H-M 'P 21/c'
_cod_database_code 4026865

loop_
_symmetry_equiv_pos_as_xyz
'x, y, z'
'-x, y+1/2, -z+1/2'
'-x, -y, -z'
'x, -y-1/2, z-1/2'

loop_
_atom_site_label
_atom_site_type_symbol
_atom_site_fract_x
_atom_site_fract_y
_atom_site_fract_z
_atom_site_U_iso_or_equiv
_atom_site_adp_type
_atom_site_occupancy
_atom_site_symmetry_multiplicity
_atom_site_calc_flag
_atom_site_refinement_flags
C1 C 0.78303(14) 0.52102(9) 0.28084(8) 0.0220(3) Uani 1 1 d .
C2 C 0.82719(14) 0.43882(9) 0.31343(8) 0.0214(3) Uani 1 1 d .
C3 C 0.88770(16) 0.56714(10) 0.24438(8) 0.0302(4) Uani 1 1 d .
H3A H 0.9198 0.5339 0.2070 0.045 Uiso 1 1 calc R
H3B H 0.9587 0.5792 0.2763 0.045 Uiso 1 1 calc R
H3C H 0.8522 0.6181 0.2263 0.045 Uiso 1 1 calc R
C4 C 0.71600(16) 0.57697(10) 0.33032(9) 0.0311(4) Uani 1 1 d .
H4A H 0.6782 0.6231 0.3056 0.047 Uiso 1 1 calc R
H4B H 0.7789 0.5970 0.3641 0.047 Uiso 1 1 calc R
H4C H 0.6477 0.5470 0.3532 0.047 Uiso 1 1 calc R
C5 C 0.94302(15) 0.40123(10) 0.27964(8) 0.0268(4) Uani 1 1 d .
H5A H 0.9577 0.3465 0.2978 0.040 Uiso 1 1 calc R
H5B H 1.0194 0.4349 0.2887 0.040 Uiso 1 1 calc R
H5C H 0.9269 0.3980 0.2306 0.040 Uiso 1 1 calc R
C6 C 0.84889(15) 0.44053(10) 0.38999(8) 0.0278(4) Uani 1 1 d .
H6A H 0.7691 0.4571 0.4120 0.042 Uiso 1 1 calc R
H6B H 0.9176 0.4794 0.4014 0.042 Uiso 1 1 calc R
H6C H 0.8740 0.3862 0.4059 0.042 Uiso 1 1 calc R
C7 C 0.41613(14) 0.40401(9) 0.10449(7) 0.0204(3) Uani 1 1 d .
C8 C 0.31281(14) 0.40658(9) 0.16037(8) 0.0210(3) Uani 1 1 d .
C9 C 0.47100(15) 0.48835(9) 0.09062(8) 0.0236(3) Uani 1 1 d .
H9A H 0.4999 0.5131 0.1335 0.035 Uiso 1 1 calc R
H9B H 0.4041 0.5224 0.0694 0.035 Uiso 1 1 calc R
H9C H 0.5442 0.4836 0.0601 0.035 Uiso 1 1 calc R
C10 C 0.37278(16) 0.36408(10) 0.03837(8) 0.0283(4) Uani 1 1 d .
H10A H 0.4434 0.3657 0.0060 0.042 Uiso 1 1 calc R
H10B H 0.2981 0.3934 0.0194 0.042 Uiso 1 1 calc R
H10C H 0.3488 0.3074 0.0470 0.042 Uiso 1 1 calc R
C11 C 0.22072(15) 0.47847(10) 0.15607(8) 0.0261(4) Uani 1 1 d .
H11A H 0.1612 0.4764 0.1941 0.039 Uiso 1 1 calc R
H11B H 0.1716 0.4761 0.1132 0.039 Uiso 1 1 calc R
H11C H 0.2701 0.5292 0.1582 0.039 Uiso 1 1 calc R
C12 C 0.23485(15) 0.32787(10) 0.16347(9) 0.0292(4) Uani 1 1 d .
H12A H 0.2936 0.2812 0.1626 0.044 Uiso 1 1 calc R
H12B H 0.1753 0.3251 0.1243 0.044 Uiso 1 1 calc R
H12C H 0.1856 0.3268 0.2054 0.044 Uiso 1 1 calc R
C13 C 0.50829(13) 0.27749(9) 0.24702(7) 0.0182(3) Uani 1 1 d .
C14 C 0.54803(15) 0.14722(9) 0.27369(7) 0.0229(3) Uani 1 1 d .
H14 H 0.5796 0.0931 0.2711 0.027 Uiso 1 1 calc R
C15 C 0.47613(15) 0.17824(9) 0.32301(8) 0.0227(3) Uani 1 1 d .
H15 H 0.4468 0.1504 0.3620 0.027 Uiso 1 1 calc R
C16 C 0.65740(14) 0.20272(9) 0.16995(7) 0.0211(3) Uani 1 1 d .
H16 H 0.6473 0.2531 0.1420 0.025 Uiso 1 1 calc R
C17 C 0.79602(14) 0.19959(10) 0.19666(8) 0.0265(4) Uani 1 1 d .
H17A H 0.8083 0.1508 0.2255 0.032 Uiso 1 1 calc R
H17B H 0.8143 0.2482 0.2248 0.032 Uiso 1 1 calc R
C18 C 0.88905(15) 0.19666(10) 0.13756(9) 0.0316(4) Uani 1 1 d .
H18A H 0.8817 0.2476 0.1111 0.038 Uiso 1 1 calc R
H18B H 0.9787 0.1925 0.1554 0.038 Uiso 1 1 calc R
C19 C 0.86010(16) 0.12442(11) 0.09136(9) 0.0358(4) Uani 1 1 d .
H19A H 0.9186 0.1255 0.0522 0.043 Uiso 1 1 calc R
H19B H 0.8757 0.0732 0.1166 0.043 Uiso 1 1 calc R
C20 C 0.72096(16) 0.12692(11) 0.06596(8) 0.0327(4) Uani 1 1 d .
H20A H 0.7027 0.0779 0.0382 0.039 Uiso 1 1 calc R
H20B H 0.7082 0.1752 0.0366 0.039 Uiso 1 1 calc R
C21 C 0.62652(16) 0.13043(10) 0.12477(8) 0.0290(4) Uani 1 1 d .
H21A H 0.5372 0.1352 0.1066 0.035 Uiso 1 1 calc R
H21B H 0.6328 0.0797 0.1516 0.035 Uiso 1 1 calc R
C22 C 0.38847(14) 0.31757(9) 0.35120(7) 0.0213(3) Uani 1 1 d .
H22 H 0.3759 0.3692 0.3252 0.026 Uiso 1 1 calc R
C23 C 0.47262(15) 0.33645(10) 0.41327(8) 0.0259(4) Uani 1 1 d .
H23A H 0.5582 0.3560 0.3988 0.031 Uiso 1 1 calc R
H23B H 0.4855 0.2866 0.4406 0.031 Uiso 1 1 calc R
C24 C 0.40754(17) 0.40151(10) 0.45584(8) 0.0317(4) Uani 1 1 d .
H24A H 0.4609 0.4123 0.4970 0.038 Uiso 1 1 calc R
H24B H 0.4015 0.4526 0.4294 0.038 Uiso 1 1 calc R
C25 C 0.27355(16) 0.37560(11) 0.47656(8) 0.0309(4) Uani 1 1 d .
H25A H 0.2804 0.3288 0.5080 0.037 Uiso 1 1 calc R
H25B H 0.2316 0.4208 0.5009 0.037 Uiso 1 1 calc R
C26 C 0.19123(16) 0.35204(11) 0.41536(9) 0.0346(4) Uani 1 1 d .
H26A H 0.1741 0.4009 0.3873 0.042 Uiso 1 1 calc R
H26B H 0.1074 0.3308 0.4308 0.042 Uiso 1 1 calc R
C27 C 0.25686(15) 0.28759(10) 0.37216(8) 0.0294(4) Uani 1 1 d .
H27A H 0.2663 0.2366 0.3984 0.035 Uiso 1 1 calc R
H27B H 0.2031 0.2760 0.3313 0.035 Uiso 1 1 calc R
C28 C 0.82402(19) 0.42005(12) 0.07867(9) 0.0433(5) Uani 1 1 d .
H28A H 0.8965 0.4144 0.1109 0.065 Uiso 1 1 calc R
H28B H 0.7480 0.3927 0.0968 0.065 Uiso 1 1 calc R
H28C H 0.8049 0.4778 0.0717 0.065 Uiso 1 1 calc R
C29 C 0.85868(16) 0.38204(10) 0.01219(8) 0.0280(4) Uani 1 1 d .
C30 C 0.77046(17) 0.33634(10) -0.02542(10) 0.0351(4) Uani 1 1 d .
H30 H 0.6864 0.3279 -0.0084 0.042 Uiso 1 1 calc R
C31 C 0.80294(19) 0.30283(10) -0.08729(10) 0.0404(5) Uani 1 1 d .
H31 H 0.7413 0.2715 -0.1122 0.049 Uiso 1 1 calc R
C32 C 0.92412(18) 0.31473(11) -0.11273(9) 0.0373(4) Uani 1 1 d .
H32 H 0.9464 0.2923 -0.1553 0.045 Uiso 1 1 calc R
C33 C 1.01283(17) 0.35965(10) -0.07574(9) 0.0331(4) Uani 1 1 d .
H33 H 1.0967 0.3682 -0.0930 0.040 Uiso 1 1 calc R
C34 C 0.98060(15) 0.39214(10) -0.01401(8) 0.0281(4) Uani 1 1 d .
H34 H 1.0434 0.4221 0.0112 0.034 Uiso 1 1 calc R
B1 B 0.64356(16) 0.41896(10) 0.24675(8) 0.0194(4) Uani 1 1 d .
B2 B 0.51178(16) 0.36889(10) 0.20990(8) 0.0186(4) Uani 1 1 d .
O1 O 0.68714(10) 0.49565(6) 0.23066(5) 0.0233(2) Uani 1 1 d .
O2 O 0.71772(9) 0.38575(6) 0.29893(5) 0.0224(2) Uani 1 1 d .
O3 O 0.51530(9) 0.35563(6) 0.13521(5) 0.0202(2) Uani 1 1 d .
O4 O 0.39068(9) 0.41475(6) 0.22063(5) 0.0201(2) Uani 1 1 d .
N1 N 0.56782(11) 0.20846(7) 0.22733(6) 0.0198(3) Uani 1 1 d .
N2 N 0.45257(11) 0.25877(7) 0.30636(6) 0.0198(3) Uani 1 1 d .

loop_
_atom_site_aniso_label
_atom_site_aniso_U_11
_atom_site_aniso_U_22
_atom_site_aniso_U_33
_atom_site_aniso_U_23
_atom_site_aniso_U_13
_atom_site_aniso_U_12
C1 0.0207(8) 0.0231(8) 0.0222(8) -0.0013(7) -0.0027(6) -0.0024(6)
C2 0.0186(8) 0.0227(8) 0.0228(8) -0.0004(6) 0.0004(6) -0.0041(6)
C3 0.0306(9) 0.0272(9) 0.0327(9) 0.0043(7) 0.0002(7) -0.0078(7)
C4 0.0312(9) 0.0287(9) 0.0333(9) -0.0042(8) -0.0006(7) 0.0030(7)
C5 0.0237(8) 0.0296(9) 0.0272(9) 0.0005(7) 0.0003(7) 0.0005(7)
C6 0.0253(9) 0.0339(9) 0.0243(9) 0.0008(7) -0.0019(7) -0.0032(7)
C7 0.0219(8) 0.0195(8) 0.0198(8) 0.0017(6) -0.0021(6) 0.0011(6)
C8 0.0187(7) 0.0217(8) 0.0227(8) 0.0005(7) -0.0009(6) -0.0001(6)
C9 0.0261(8) 0.0222(8) 0.0227(8) 0.0033(7) 0.0034(6) 0.0013(7)
C10 0.0331(9) 0.0278(9) 0.0239(8) -0.0030(7) -0.0029(7) 0.0008(7)
C11 0.0232(8) 0.0282(9) 0.0268(9) 0.0037(7) 0.0003(7) 0.0032(7)
C12 0.0240(9) 0.0283(9) 0.0353(9) 0.0043(8) -0.0020(7) -0.0035(7)
C13 0.0163(7) 0.0186(7) 0.0197(8) -0.0004(6) 0.0001(6) -0.0010(6)
C14 0.0267(8) 0.0175(8) 0.0244(8) 0.0028(6) -0.0007(7) 0.0025(6)
C15 0.0296(9) 0.0170(8) 0.0214(8) 0.0034(6) 0.0028(7) -0.0004(6)
C16 0.0209(8) 0.0207(8) 0.0220(8) 0.0024(6) 0.0047(6) 0.0012(6)
C17 0.0232(8) 0.0257(8) 0.0306(9) 0.0001(7) -0.0010(7) 0.0000(7)
C18 0.0216(8) 0.0337(9) 0.0395(10) 0.0062(8) 0.0040(7) 0.0020(7)
C19 0.0341(10) 0.0342(10) 0.0395(10) 0.0036(8) 0.0144(8) 0.0079(8)
C20 0.0374(10) 0.0322(9) 0.0288(9) -0.0070(8) 0.0109(8) -0.0039(8)
C21 0.0279(9) 0.0313(9) 0.0280(9) -0.0052(7) 0.0063(7) -0.0060(7)
C22 0.0254(8) 0.0192(7) 0.0195(8) 0.0000(6) 0.0022(6) 0.0021(6)
C23 0.0259(9) 0.0279(9) 0.0239(8) -0.0012(7) 0.0007(7) -0.0013(7)
C24 0.0420(10) 0.0286(9) 0.0243(9) -0.0040(7) -0.0010(7) 0.0008(8)
C25 0.0388(10) 0.0301(9) 0.0241(8) -0.0008(7) 0.0069(7) 0.0105(8)
C26 0.0279(9) 0.0415(10) 0.0345(10) -0.0066(8) 0.0051(7) 0.0073(8)
C27 0.0243(9) 0.0349(9) 0.0291(9) -0.0064(8) 0.0009(7) 0.0013(7)
C28 0.0433(11) 0.0446(11) 0.0424(11) 0.0035(9) 0.0156(9) 0.0022(9)
C29 0.0291(9) 0.0231(8) 0.0320(9) 0.0068(7) 0.0039(7) 0.0033(7)
C30 0.0253(9) 0.0266(9) 0.0533(12) 0.0104(9) -0.0014(8) 0.0003(7)
C31 0.0444(11) 0.0256(9) 0.0505(12) 0.0022(9) -0.0206(9) -0.0024(8)
C32 0.0518(12) 0.0272(9) 0.0326(10) -0.0033(8) -0.0042(9) 0.0081(8)
C33 0.0321(9) 0.0311(9) 0.0364(10) 0.0005(8) 0.0053(8) 0.0052(8)
C34 0.0258(9) 0.0265(9) 0.0319(9) 0.0003(7) -0.0022(7) 0.0005(7)
B1 0.0192(9) 0.0210(9) 0.0182(8) -0.0013(7) 0.0059(7) 0.0025(7)
B2 0.0194(8) 0.0163(8) 0.0201(9) 0.0012(7) 0.0025(7) 0.0001(7)
O1 0.0242(6) 0.0208(5) 0.0248(6) 0.0017(5) -0.0047(4) -0.0031(4)
O2 0.0200(5) 0.0219(5) 0.0254(6) 0.0031(5) -0.0018(4) -0.0036(4)
O3 0.0218(5) 0.0192(5) 0.0196(5) 0.0011(4) 0.0005(4) 0.0026(4)
O4 0.0184(5) 0.0219(5) 0.0199(5) 0.0017(4) 0.0008(4) 0.0024(4)
N1 0.0205(7) 0.0187(6) 0.0202(7) 0.0008(5) 0.0017(5) 0.0014(5)
N2 0.0223(7) 0.0171(6) 0.0202(7) 0.0007(5) 0.0017(5) 0.0000(5)

loop_
_atom_type_symbol
_atom_type_description
_atom_type_scat_dispersion_real
_atom_type_scat_dispersion_imag
_atom_type_scat_source
C C 0.0033 0.0016 'International Tables Vol C Tables 4.2.6.8 and 6.1.1.4'
H H 0.0000 0.0000 'International Tables Vol C Tables 4.2.6.8 and 6.1.1.4'
B B 0.0013 0.0007 'International Tables Vol C Tables 4.2.6.8 and 6.1.1.4'
O O 0.0106 0.0060 'International Tables Vol C Tables 4.2.6.8 and 6.1.1.4'
N N 0.0061 0.0033 'International Tables Vol C Tables 4.2.6.8 and 6.1.1.4'

loop_
_geom_angle_atom_site_label_1
_geom_angle_atom_site_label_2
_geom_angle_atom_site_label_3
_geom_angle
O1 C1 C3 107.95(12)
O1 C1 C4 107.25(12)
C3 C1 C4 109.94(13)
O1 C1 C2 102.92(11)
C3 C1 C2 114.91(13)
C4 C1 C2 113.23(13)
O2 C2 C5 106.86(12)
O2 C2 C6 107.85(12)
C5 C2 C6 109.82(13)
O2 C2 C1 102.51(11)
C5 C2 C1 113.65(12)
C6 C2 C1 115.40(13)
O3 C7 C10 108.82(12)
O3 C7 C9 108.37(12)
C10 C7 C9 110.16(12)
O3 C7 C8 102.44(11)
C10 C7 C8 115.05(13)
C9 C7 C8 111.53(12)
O4 C8 C11 108.51(12)
O4 C8 C12 109.72(12)
C11 C8 C12 109.20(12)
O4 C8 C7 101.87(11)
C11 C8 C7 114.99(13)
C12 C8 C7 112.20(13)
N2 C13 N1 105.17(12)
N2 C13 B2 126.67(12)
N1 C13 B2 127.99(12)
C15 C14 N1 107.16(13)
C14 C15 N2 106.91(13)
N1 C16 C21 111.73(12)
N1 C16 C17 109.83(12)
C21 C16 C17 111.39(13)
C16 C17 C18 110.02(13)
C19 C18 C17 111.13(14)
C20 C19 C18 110.59(14)
C19 C20 C21 111.56(14)
C16 C21 C20 110.06(13)
N2 C22 C27 111.54(12)
N2 C22 C23 110.94(12)
C27 C22 C23 110.69(12)
C22 C23 C24 109.44(13)
C25 C24 C23 111.56(14)
C26 C25 C24 111.29(13)
C25 C26 C27 111.79(14)
C22 C27 C26 109.78(14)
C34 C29 C30 117.59(16)
C34 C29 C28 120.67(16)
C30 C29 C28 121.73(16)
C31 C30 C29 121.16(16)
C32 C31 C30 120.16(16)
C31 C32 C33 119.27(17)
C34 C33 C32 120.39(17)
C33 C34 C29 121.42(16)
O1 B1 O2 110.60(13)
O1 B1 B2 126.46(13)
O2 B1 B2 122.93(13)
O4 B2 O3 104.56(12)
O4 B2 C13 111.70(12)
O3 B2 C13 107.56(11)
O4 B2 B1 111.07(12)
O3 B2 B1 116.64(12)
C13 B2 B1 105.40(12)
B1 O1 C1 109.25(11)
B1 O2 C2 109.24(12)
C7 O3 B2 107.92(11)
C8 O4 B2 107.47(11)
C13 N1 C14 110.44(12)
C13 N1 C16 124.67(12)
C14 N1 C16 124.29(12)
C13 N2 C15 110.31(12)
C13 N2 C22 125.01(12)
C15 N2 C22 124.34(12)

loop_
_geom_bond_atom_site_label_1
_geom_bond_atom_site_label_2
_geom_bond_distance
C1 O1 1.4512(18)
C1 C3 1.516(2)
C1 C4 1.519(2)
C1 C2 1.562(2)
C2 O2 1.4563(17)
C2 C5 1.516(2)
C2 C6 1.522(2)
C7 O3 1.4267(17)
C7 C10 1.520(2)
C7 C9 1.526(2)
C7 C8 1.551(2)
C8 O4 1.4308(17)
C8 C11 1.521(2)
C8 C12 1.528(2)
C13 N2 1.3497(18)
C13 N1 1.3528(18)
C13 B2 1.673(2)
C14 C15 1.337(2)
C14 N1 1.3780(19)
C15 N2 1.3854(19)
C16 N1 1.4795(18)
C16 C21 1.516(2)
C16 C17 1.523(2)
C17 C18 1.527(2)
C18 C19 1.524(2)
C19 C20 1.519(2)
C20 C21 1.532(2)
C22 N2 1.4765(18)
C22 C27 1.515(2)
C22 C23 1.522(2)
C23 C24 1.525(2)
C24 C25 1.516(2)
C25 C26 1.516(2)
C26 C27 1.527(2)
C28 C29 1.502(2)
C29 C34 1.384(2)
C29 C30 1.388(2)
C30 C31 1.386(3)
C31 C32 1.375(3)
C32 C33 1.378(3)
C33 C34 1.376(2)
B1 O1 1.379(2)
B1 O2 1.386(2)
B1 B2 1.743(2)
B2 O4 1.4832(19)
B2 O3 1.4896(19)

loop_
_geom_torsion_atom_site_label_1
_geom_torsion_atom_site_label_2
_geom_torsion_atom_site_label_3
_geom_torsion_atom_site_label_4
_geom_torsion
O1 C1 C2 O2 -22.88(13)
C3 C1 C2 O2 -139.96(13)
C4 C1 C2 O2 92.56(14)
O1 C1 C2 C5 92.04(14)
C3 C1 C2 C5 -25.03(18)
C4 C1 C2 C5 -152.52(13)
O1 C1 C2 C6 -139.81(12)
C3 C1 C2 C6 103.11(15)
C4 C1 C2 C6 -24.37(18)
O3 C7 C8 O4 39.62(13)
C10 C7 C8 O4 157.51(12)
C9 C7 C8 O4 -76.10(14)
O3 C7 C8 C11 156.75(12)
C10 C7 C8 C11 -85.37(16)
C9 C7 C8 C11 41.03(17)
O3 C7 C8 C12 -77.65(14)
C10 C7 C8 C12 40.24(18)
C9 C7 C8 C12 166.63(12)
N1 C14 C15 N2 -0.11(17)
N1 C16 C17 C18 -178.03(13)
C21 C16 C17 C18 57.64(17)
C16 C17 C18 C19 -56.92(18)
C17 C18 C19 C20 56.25(19)
C18 C19 C20 C21 -55.81(19)
N1 C16 C21 C20 179.77(13)
C17 C16 C21 C20 -56.98(18)
C19 C20 C21 C16 56.07(19)
N2 C22 C23 C24 176.19(12)
C27 C22 C23 C24 -59.43(17)
C22 C23 C24 C25 56.99(17)
C23 C24 C25 C26 -54.55(18)
C24 C25 C26 C27 53.9(2)
N2 C22 C27 C26 -177.08(13)
C23 C22 C27 C26 58.89(17)
C25 C26 C27 C22 -55.98(19)
C34 C29 C30 C31 -0.7(2)
C28 C29 C30 C31 178.81(16)
C29 C30 C31 C32 -0.2(3)
C30 C31 C32 C33 0.6(3)
C31 C32 C33 C34 0.1(3)
C32 C33 C34 C29 -1.1(3)
C30 C29 C34 C33 1.4(2)
C28 C29 C34 C33 -178.15(16)
N2 C13 B2 O4 -35.7(2)
N1 C13 B2 O4 149.69(14)
N2 C13 B2 O3 -149.91(13)
N1 C13 B2 O3 35.50(19)
N2 C13 B2 B1 84.99(16)
N1 C13 B2 B1 -89.59(17)
O1 B1 B2 O4 -60.95(19)
O2 B1 B2 O4 117.29(15)
O1 B1 B2 O3 58.7(2)
O2 B1 B2 O3 -123.07(15)
O1 B1 B2 C13 177.91(13)
O2 B1 B2 C13 -3.84(18)
O2 B1 O1 C1 -8.96(16)
B2 B1 O1 C1 169.46(13)
C3 C1 O1 B1 141.78(13)
C4 C1 O1 B1 -99.79(14)
C2 C1 O1 B1 19.88(14)
O1 B1 O2 C2 -7.23(16)
B2 B1 O2 C2 174.28(12)
C5 C2 O2 B1 -101.01(14)
C6 C2 O2 B1 140.97(13)
C1 C2 O2 B1 18.76(15)
C10 C7 O3 B2 -152.57(12)
C9 C7 O3 B2 87.64(13)
C8 C7 O3 B2 -30.35(14)
O4 B2 O3 C7 10.32(14)
C13 B2 O3 C7 129.19(12)
B1 B2 O3 C7 -112.76(13)
C11 C8 O4 B2 -155.67(12)
C12 C8 O4 B2 85.09(14)
C7 C8 O4 B2 -33.96(14)
O3 B2 O4 C8 16.19(14)
C13 B2 O4 C8 -99.84(13)
B1 B2 O4 C8 142.81(12)
N2 C13 N1 C14 0.65(16)
B2 C13 N1 C14 176.15(13)
N2 C13 N1 C16 -170.86(13)
B2 C13 N1 C16 4.6(2)
C15 C14 N1 C13 -0.34(17)
C15 C14 N1 C16 171.20(13)
C21 C16 N1 C13 -133.26(15)
C17 C16 N1 C13 102.61(16)
C21 C16 N1 C14 56.39(19)
C17 C16 N1 C14 -67.74(18)
N1 C13 N2 C15 -0.71(16)
B2 C13 N2 C15 -176.29(13)
N1 C13 N2 C22 172.80(12)
B2 C13 N2 C22 -2.8(2)
C14 C15 N2 C13 0.52(17)
C14 C15 N2 C22 -173.04(13)
C27 C22 N2 C13 131.16(15)
C23 C22 N2 C13 -104.94(16)
C27 C22 N2 C15 -56.21(19)
C23 C22 N2 C15 67.68(18)
